data_1544785
loop_
_publ_author_name
'Mulijanto, Caroline Evania'
'Quah, Hong Sheng'
'Tan, Geok Kheng'
'Donnadieu, Bruno'
'Vittal, Jagadese J.'

_publ_section_title
;
 Curved crystal morphology, photoreactivity and photosalient behaviour of
 mononuclear Zn(II) complexes
;
_journal_issue 1
_journal_name_full IUCrJ
_journal_page_first
;
;
_journal_paper_doi 10.1107/S2052252516019072
_journal_volume 4
_journal_year 2017
_chemical_formula_sum 'C28 H20 F2 N4 S2 Zn'
_chemical_formula_weight 579.97
_chemical_name_systematic
; 
 ? 
;
_space_group_crystal_system orthorhombic
_space_group_IT_number 62
_space_group_name_Hall '-P 2ac 2n'
_space_group_name_H-M_alt 'P n m a'
_symmetry_space_group_name_Hall '-P 2ac 2n'
_symmetry_space_group_name_H-M 'P n m a'
_atom_sites_solution_hydrogens geom
_audit_creation_method SHELXL-2014
_cell_angle_alpha 90
_cell_angle_beta 90
_cell_angle_gamma 90
_cell_formula_units_Z 4
_cell_length_a 8.276(5)
_cell_length_b 24.824(15)
_cell_length_c 12.523(8)
_cell_measurement_reflns_used 822
_cell_measurement_temperature 100(2)
_cell_measurement_theta_max 26.16
_cell_measurement_theta_min 3.06
_cell_volume 2573(3)
_computing_cell_refinement 'Bruker SAINT'
_computing_data_collection 'Bruker APEX2'
_computing_data_reduction 'Bruker SAINT'
_computing_molecular_graphics 'Bruker SHELXTL'
_computing_publication_material 'Bruker SHELXTL'
_computing_structure_refinement 'SHELXL-2014 (Sheldrick, 2014)'
_computing_structure_solution 'SHELXS-97 (Sheldrick 2008)'
_diffrn_ambient_temperature 100(2)
_diffrn_measured_fraction_theta_full 1.000
_diffrn_measured_fraction_theta_max 0.999
_diffrn_measurement_device_type 'Bruker APEX-II CCD'
_diffrn_measurement_method '\f and \w scans'
_diffrn_radiation_type MoK\a
_diffrn_radiation_wavelength 0.71073
_diffrn_reflns_av_R_equivalents 0.0480
_diffrn_reflns_av_unetI/netI 0.0343
_diffrn_reflns_Laue_measured_fraction_full 1.000
_diffrn_reflns_Laue_measured_fraction_max 0.999
_diffrn_reflns_limit_h_max 9
_diffrn_reflns_limit_h_min -10
_diffrn_reflns_limit_k_max 31
_diffrn_reflns_limit_k_min -32
_diffrn_reflns_limit_l_max 9
_diffrn_reflns_limit_l_min -16
_diffrn_reflns_number 17002
_diffrn_reflns_point_group_measured_fraction_full 1.000
_diffrn_reflns_point_group_measured_fraction_max 0.999
_diffrn_reflns_theta_full 25.242
_diffrn_reflns_theta_max 27.493
_diffrn_reflns_theta_min 1.641
_exptl_absorpt_coefficient_mu 1.157
_exptl_absorpt_correction_T_max 0.7456
_exptl_absorpt_correction_T_min 0.6299
_exptl_absorpt_correction_type multi-scan
_exptl_absorpt_process_details 'SADABS (Sheldrick, 2010)'
_exptl_crystal_colour COLOURLESS
_exptl_crystal_density_diffrn 1.497
_exptl_crystal_density_meas ?
_exptl_crystal_density_method 'Not Measured'
_exptl_crystal_description BLOCK
_exptl_crystal_F_000 1184
_exptl_crystal_size_max 0.600
_exptl_crystal_size_mid 0.280
_exptl_crystal_size_min 0.100
_refine_diff_density_max 0.705
_refine_diff_density_min -0.364
_refine_diff_density_rms 0.089
_refine_ls_extinction_method none
_refine_ls_goodness_of_fit_ref 1.083
_refine_ls_hydrogen_treatment constr
_refine_ls_matrix_type full
_refine_ls_number_parameters 182
_refine_ls_number_reflns 3016
_refine_ls_number_restraints 6
_refine_ls_restrained_S_all 1.089
_refine_ls_R_factor_all 0.0483
_refine_ls_R_factor_gt 0.0431
_refine_ls_shift/su_max 0.000
_refine_ls_shift/su_mean 0.000
_refine_ls_structure_factor_coef Fsqd
_refine_ls_weighting_details 'w=1/[\s^2^(Fo^2^)+(0.0584P)^2^+2.1568P] where P=(Fo^2^+2Fc^2^)/3'
_refine_ls_weighting_scheme calc
_refine_ls_wR_factor_gt 0.1070
_refine_ls_wR_factor_ref 0.1098
_reflns_Friedel_coverage 0.000
_reflns_number_gt 2712
_reflns_number_total 3016
_reflns_threshold_expression 'I > 2\s(I)'
_cod_data_source_file lq5002.cif
_cod_data_source_block e286
_cod_depositor_comments
;
The following automatic conversions were performed:

'_exptl_absorpt_correction_type' value 'Multi-scan' changed to
'multi-scan' according to
/usr/data/users/saulius/crontab/automatic-downloads/rss-feeds/IUCr/lib/dictionaries/cif_core.dic
dictionary named 'cif_core.dic' version 2.4.2 from 2011-04-26.

'_exptl_crystal_density_meas' value 'Not Measured' was changed to '?'
- the value is perceived as not measured.

Automatic conversion script
Id: cif_fix_values 4268 2015-11-12 08:31:59Z antanas 
;
_cod_database_code 1544785
_shelx_space_group_comment
; 
The symmetry employed for this shelxl refinement is uniquely defined 
by the following loop, which should always be used as a source of 
symmetry information in preference to the above space-group names. 
They are only intended as comments. 
;
_shelx_estimated_absorpt_t_min 0.544
_shelx_estimated_absorpt_t_max 0.893
_shelxl_version_number 2014-3

loop_
_space_group_symop_operation_xyz
'x, y, z'
'-x+1/2, -y, z+1/2'
'-x, y+1/2, -z'
'x+1/2, -y+1/2, -z+1/2'
'-x, -y, -z'
'x-1/2, y, -z-1/2'
'x, -y-1/2, z'
'-x-1/2, y-1/2, z-1/2'

loop_
_atom_site_label
_atom_site_type_symbol
_atom_site_fract_x
_atom_site_fract_y
_atom_site_fract_z
_atom_site_U_iso_or_equiv
_atom_site_adp_type
_atom_site_occupancy
_atom_site_site_symmetry_order
_atom_site_calc_flag
_atom_site_refinement_flags_posn
_atom_site_refinement_flags_adp
_atom_site_refinement_flags_occupancy
_atom_site_disorder_assembly
_atom_site_disorder_group
Zn1 Zn 0.23455(4) 0.2500 0.47243(3) 0.01822(13) Uani 1 2 d S T P . .
S1 S -0.30821(10) 0.2500 0.36103(7) 0.0247(2) Uani 1 2 d S T P . .
S2 S 0.21587(11) 0.2500 0.84972(7) 0.0241(2) Uani 1 2 d S T P . .
N1 N 0.3511(2) 0.31962(8) 0.43313(15) 0.0176(4) Uani 1 1 d . . . . .
N2 N 0.0200(3) 0.2500 0.4104(2) 0.0252(6) Uani 1 2 d S T P . .
N3 N 0.2421(3) 0.2500 0.6280(3) 0.0229(6) Uani 1 2 d S T P . .
C1 C 0.3353(3) 0.34486(10) 0.33884(19) 0.0222(5) Uani 1 1 d . . . . .
H1 H 0.2659 0.3297 0.2864 0.027 Uiso 1 1 calc R U . . .
C2 C 0.4166(3) 0.39213(10) 0.31514(19) 0.0242(5) Uani 1 1 d . . . . .
H2 H 0.4012 0.4087 0.2475 0.029 Uiso 1 1 calc R U . . .
C3 C 0.5208(3) 0.41573(9) 0.38940(18) 0.0201(5) Uani 1 1 d . . . . .
C4 C 0.5350(3) 0.38891(10) 0.48777(18) 0.0208(5) Uani 1 1 d . . . . .
H4 H 0.6032 0.4032 0.5419 0.025 Uiso 1 1 calc R U . . .
C5 C 0.4506(3) 0.34213(10) 0.50593(18) 0.0202(5) Uani 1 1 d . . . . .
H5 H 0.4629 0.3248 0.5731 0.024 Uiso 1 1 calc R U . . .
C6 C 0.6084(3) 0.46568(10) 0.3632(2) 0.0238(5) Uani 1 1 d . . . . .
H6 H 0.5939 0.4802 0.2937 0.029 Uiso 1 1 calc R U . . .
C7 C 0.7070(3) 0.49211(10) 0.4298(2) 0.0213(5) Uani 1 1 d . . . . .
H7 H 0.7197 0.4772 0.4992 0.026 Uiso 1 1 calc R U . . .
C8 C 0.7971(3) 0.54147(9) 0.4072(2) 0.0222(5) Uani 1 1 d . . . . .
C9 C 0.7915(3) 0.56897(11) 0.3095(2) 0.0309(6) Uani 1 1 d D . . . .
H9 H 0.7261 0.5551 0.2535 0.037 Uiso 0.913(3) 1 calc R U P A 1
C10 C 0.8789(4) 0.61573(11) 0.2926(2) 0.0390(7) Uani 1 1 d . . . . .
H10 H 0.8716 0.6337 0.2257 0.047 Uiso 1 1 calc R U . . .
C11 C 0.9767(3) 0.63660(11) 0.3721(3) 0.0378(7) Uani 1 1 d . . . . .
H11 H 1.0378 0.6684 0.3596 0.045 Uiso 1 1 calc R U . . .
C12 C 0.9850(3) 0.61076(11) 0.4701(3) 0.0323(6) Uani 1 1 d . . . . .
H12 H 1.0511 0.6246 0.5256 0.039 Uiso 1 1 calc R U . . .
C13 C 0.8951(3) 0.56434(10) 0.4856(2) 0.0252(5) Uani 1 1 d D . . . .
H13 H 0.9006 0.5472 0.5533 0.030 Uiso 0.087(3) 1 calc R U P A 2
C14 C -0.1164(4) 0.2500 0.3906(2) 0.0179(6) Uani 1 2 d S T P . .
C15 C 0.2315(4) 0.2500 0.7199(3) 0.0189(7) Uani 1 2 d S T P . .
F1 F 0.9040(2) 0.54012(7) 0.58131(13) 0.0308(4) Uani 0.913(3) 1 d D . P A 3
F1A F 0.746(2) 0.5479(7) 0.2184(7) 0.0308(4) Uani 0.087(3) 1 d D . P A 3

loop_
_atom_site_aniso_label
_atom_site_aniso_U_11
_atom_site_aniso_U_22
_atom_site_aniso_U_33
_atom_site_aniso_U_23
_atom_site_aniso_U_13
_atom_site_aniso_U_12
Zn1 0.0132(2) 0.0201(2) 0.0214(2) 0.000 0.00122(14) 0.000
S1 0.0145(4) 0.0379(5) 0.0217(4) 0.000 0.0014(3) 0.000
S2 0.0272(4) 0.0241(4) 0.0209(4) 0.000 0.0035(3) 0.000
N1 0.0134(9) 0.0187(9) 0.0207(9) -0.0004(8) 0.0017(7) 0.0024(7)
N2 0.0168(14) 0.0325(17) 0.0263(15) 0.000 0.0011(12) 0.000
N3 0.0230(15) 0.0230(15) 0.0227(15) 0.000 0.0022(11) 0.000
C1 0.0222(12) 0.0265(12) 0.0179(11) -0.0024(9) -0.0023(9) 0.0002(10)
C2 0.0281(13) 0.0272(13) 0.0173(11) 0.0043(9) -0.0033(9) -0.0002(10)
C3 0.0197(11) 0.0199(11) 0.0206(11) 0.0006(9) 0.0013(9) 0.0028(9)
C4 0.0209(12) 0.0216(12) 0.0199(11) -0.0001(9) -0.0037(9) 0.0003(9)
C5 0.0201(11) 0.0214(12) 0.0190(11) 0.0028(9) -0.0029(9) 0.0019(9)
C6 0.0267(12) 0.0233(12) 0.0214(11) 0.0046(9) 0.0025(10) 0.0019(10)
C7 0.0212(11) 0.0194(11) 0.0233(12) 0.0033(9) 0.0021(9) 0.0043(9)
C8 0.0207(11) 0.0160(11) 0.0299(13) -0.0011(9) 0.0055(10) 0.0041(9)
C9 0.0400(15) 0.0243(13) 0.0286(14) -0.0010(11) 0.0100(12) 0.0009(11)
C10 0.0523(18) 0.0247(14) 0.0400(16) 0.0029(12) 0.0231(15) 0.0014(13)
C11 0.0301(14) 0.0201(13) 0.063(2) -0.0012(13) 0.0222(14) 0.0001(11)
C12 0.0230(13) 0.0216(13) 0.0524(17) -0.0075(12) 0.0036(12) 0.0027(10)
C13 0.0222(12) 0.0191(12) 0.0342(14) -0.0009(10) 0.0017(10) 0.0081(10)
C14 0.0188(16) 0.0211(16) 0.0140(14) 0.000 0.0050(12) 0.000
C15 0.0157(14) 0.0148(15) 0.0263(18) 0.000 0.0037(13) 0.000
F1 0.0337(9) 0.0257(9) 0.0328(9) -0.0004(7) -0.0083(7) 0.0026(7)
F1A 0.0337(9) 0.0257(9) 0.0328(9) -0.0004(7) -0.0083(7) 0.0026(7)

loop_
_atom_type_symbol
_atom_type_description
_atom_type_scat_dispersion_real
_atom_type_scat_dispersion_imag
_atom_type_scat_source
C C 0.0033 0.0016 'International Tables Vol C Tables 4.2.6.8 and 6.1.1.4'
H H 0.0000 0.0000 'International Tables Vol C Tables 4.2.6.8 and 6.1.1.4'
N N 0.0061 0.0033 'International Tables Vol C Tables 4.2.6.8 and 6.1.1.4'
F F 0.0171 0.0103 'International Tables Vol C Tables 4.2.6.8 and 6.1.1.4'
S S 0.1246 0.1234 'International Tables Vol C Tables 4.2.6.8 and 6.1.1.4'
Zn Zn 0.2839 1.4301 'International Tables Vol C Tables 4.2.6.8 and 6.1.1.4'

loop_
_geom_angle_atom_site_label_1
_geom_angle_atom_site_label_2
_geom_angle_atom_site_label_3
_geom_angle
_geom_angle_site_symmetry_1
_geom_angle_site_symmetry_3
N2 Zn1 N3 115.47(12) . .
N2 Zn1 N1 109.66(7) . 7_565
N3 Zn1 N1 103.07(7) . 7_565
N2 Zn1 N1 109.66(7) . .
N3 Zn1 N1 103.07(7) . .
N1 Zn1 N1 115.86(11) 7_565 .
C1 N1 C5 117.4(2) . .
C1 N1 Zn1 124.17(16) . .
C5 N1 Zn1 118.46(16) . .
C14 N2 Zn1 168.7(3) . .
C15 N3 Zn1 173.8(3) . .
N1 C1 C2 122.5(2) . .
C1 C2 C3 120.8(2) . .
C2 C3 C4 115.9(2) . .
C2 C3 C6 120.6(2) . .
C4 C3 C6 123.6(2) . .
C5 C4 C3 120.2(2) . .
N1 C5 C4 123.3(2) . .
C7 C6 C3 125.0(2) . .
C6 C7 C8 126.9(2) . .
C13 C8 C9 115.8(2) . .
C13 C8 C7 120.1(2) . .
C9 C8 C7 124.1(2) . .
F1A C9 C10 110.6(8) . .
F1A C9 C8 125.1(8) . .
C10 C9 C8 121.7(3) . .
C9 C10 C11 120.6(3) . .
C10 C11 C12 119.5(3) . .
C13 C12 C11 118.9(3) . .
F1 C13 C12 117.9(2) . .
F1 C13 C8 118.5(2) . .
C12 C13 C8 123.5(3) . .
N2 C14 S1 179.2(3) . .
N3 C15 S2 179.8(3) . .

loop_
_geom_bond_atom_site_label_1
_geom_bond_atom_site_label_2
_geom_bond_distance
_geom_bond_site_symmetry_2
Zn1 N2 1.938(3) .
Zn1 N3 1.950(3) .
Zn1 N1 2.039(2) 7_565
Zn1 N1 2.039(2) .
S1 C14 1.630(3) .
S2 C15 1.631(4) .
N1 C1 1.343(3) .
N1 C5 1.350(3) .
N2 C14 1.156(4) .
N3 C15 1.153(5) .
C1 C2 1.385(4) .
C2 C3 1.397(3) .
C3 C4 1.405(3) .
C3 C6 1.473(3) .
C4 C5 1.374(3) .
C6 C7 1.338(4) .
C7 C8 1.462(3) .
C8 C13 1.394(4) .
C8 C9 1.402(4) .
C9 F1A 1.311(8) .
C9 C10 1.384(4) .
C10 C11 1.385(5) .
C11 C12 1.386(4) .
C12 C13 1.385(4) .
C13 F1 1.343(3) .
